data_7152348
loop_
_publ_author_name
'Voskuhl, Jens'
'Waller, Mark'
'Bandaru, Sateesh'
'Tkachenko, Boryslav A.'
'Fregonese, Carlo'
'Wibbeling, Birgit'
'Schreiner, Peter R.'
'Ravoo, Bart Jan'

_publ_section_title
;
 Nanodiamonds in sugar rings: an experimental and theoretical
 investigation of cyclodextrin-nanodiamond inclusion complexes.
;
_journal_issue 23
_journal_name_full 'Organic &amp; biomolecular chemistry'
_journal_page_first 4524
_journal_page_last 4530
_journal_paper_doi 10.1039/c2ob06915f
_journal_volume 10
_journal_year 2012
_chemical_formula_sum 'C31 H36 N2 O6'
_chemical_formula_weight 532.62
_chemical_name_systematic
;
?
;
_space_group_IT_number 2
_symmetry_cell_setting triclinic
_symmetry_space_group_name_Hall '-P 1'
_symmetry_space_group_name_H-M 'P -1'
_atom_sites_solution_hydrogens 'at N from difmap, others geom'
_atom_sites_solution_primary direct
_atom_sites_solution_secondary difmap
_audit_creation_method SHELXL-97
_cell_angle_alpha 94.026(1)
_cell_angle_beta 96.563(1)
_cell_angle_gamma 109.563(1)
_cell_formula_units_Z 2
_cell_length_a 8.8685(2)
_cell_length_b 11.1349(2)
_cell_length_c 14.0791(3)
_cell_measurement_reflns_used 3126
_cell_measurement_temperature 223(2)
_cell_measurement_theta_max 27.88
_cell_measurement_theta_min 4.08
_cell_volume 1292.70(5)
_computing_cell_refinement 'Collect (Nonius B.V., 1998)'
_computing_data_collection 'Collect (Nonius B.V., 1998)'
_computing_data_reduction 'Denzo-SMN (Otwinowski & Minor, 1997)'
_computing_molecular_graphics 'XP (BrukerAXS, 2000)'
_computing_publication_material 'SHELXL-97 (Sheldrick, 1997)'
_computing_structure_refinement 'SHELXL-97 (Sheldrick, 1997)'
_computing_structure_solution 'SHELXS-97 (Sheldrick, 1990)'
_diffrn_ambient_temperature 223(2)
_diffrn_measured_fraction_theta_full 0.965
_diffrn_measured_fraction_theta_max 0.965
_diffrn_measurement_device_type 'Nonius KappaCCD APEXII'
_diffrn_measurement_method '\w and \f scans'
_diffrn_radiation_monochromator 'Montel mirror'
_diffrn_radiation_source 'rotating anode Nonius FR591''
_diffrn_radiation_type MoK\a
_diffrn_radiation_wavelength 0.71073
_diffrn_reflns_av_R_equivalents 0.045
_diffrn_reflns_av_sigmaI/netI 0.0402
_diffrn_reflns_limit_h_max 11
_diffrn_reflns_limit_h_min -11
_diffrn_reflns_limit_k_max 14
_diffrn_reflns_limit_k_min -14
_diffrn_reflns_limit_l_max 18
_diffrn_reflns_limit_l_min -18
_diffrn_reflns_number 11599
_diffrn_reflns_theta_full 27.90
_diffrn_reflns_theta_max 27.90
_diffrn_reflns_theta_min 4.10
_exptl_absorpt_coefficient_mu 0.095
_exptl_absorpt_correction_T_max 0.9906
_exptl_absorpt_correction_T_min 0.9541
_exptl_absorpt_correction_type multi-scan
_exptl_absorpt_process_details 'Denzo (Otwinowski, Borek, Majewski & Minor, 2003)'
_exptl_crystal_colour colourless
_exptl_crystal_density_diffrn 1.368
_exptl_crystal_density_method 'not measured'
_exptl_crystal_description plate
_exptl_crystal_F_000 568
_exptl_crystal_size_max 0.50
_exptl_crystal_size_mid 0.27
_exptl_crystal_size_min 0.10
_refine_diff_density_max 0.301
_refine_diff_density_min -0.193
_refine_diff_density_rms 0.043
_refine_ls_extinction_method none
_refine_ls_goodness_of_fit_ref 1.023
_refine_ls_hydrogen_treatment mixed
_refine_ls_matrix_type full
_refine_ls_number_parameters 360
_refine_ls_number_reflns 5972
_refine_ls_number_restraints 0
_refine_ls_restrained_S_all 1.023
_refine_ls_R_factor_all 0.0725
_refine_ls_R_factor_gt 0.0603
_refine_ls_shift/su_max 0.000
_refine_ls_shift/su_mean 0.000
_refine_ls_structure_factor_coef Fsqd
_refine_ls_weighting_details 'calc w=1/[\s^2^(Fo^2^)+(0.0505P)^2^+0.9726P] where P=(Fo^2^+2Fc^2^)/3'
_refine_ls_weighting_scheme calc
_refine_ls_wR_factor_gt 0.1447
_refine_ls_wR_factor_ref 0.1574
_reflns_number_gt 4959
_reflns_number_total 5972
_reflns_threshold_expression >2sigma(I)
_cod_data_source_file c2ob06915f.txt
_cod_data_source_block rav5862
_cod_original_sg_symbol_H-M P-1
_cod_database_code 7152348

loop_
_symmetry_equiv_pos_as_xyz
'x, y, z'
'-x, -y, -z'

loop_
_atom_site_label
_atom_site_type_symbol
_atom_site_fract_x
_atom_site_fract_y
_atom_site_fract_z
_atom_site_U_iso_or_equiv
_atom_site_adp_type
_atom_site_occupancy
_atom_site_symmetry_multiplicity
_atom_site_calc_flag
_atom_site_refinement_flags
C1 C 0.5854(3) 1.1774(3) 0.56407(19) 0.0581(6) Uani 1 1 d .
H1A H 0.5775 1.2234 0.6233 0.087 Uiso 1 1 calc R
H1B H 0.4800 1.1152 0.5378 0.087 Uiso 1 1 calc R
H1C H 0.6221 1.2377 0.5179 0.087 Uiso 1 1 calc R
O2 O 0.69950(19) 1.11176(15) 0.58358(13) 0.0540(4) Uani 1 1 d .
C3 C 0.8431(3) 1.1818(2) 0.63289(15) 0.0417(4) Uani 1 1 d .
O3 O 0.8781(2) 1.29287(16) 0.66232(15) 0.0672(5) Uani 1 1 d .
C4 C 0.9550(2) 1.10789(18) 0.64745(14) 0.0362(4) Uani 1 1 d .
C5 C 0.9128(2) 0.98262(17) 0.60390(13) 0.0343(4) Uani 1 1 d .
H5 H 0.8118 0.9424 0.5654 0.041 Uiso 1 1 calc R
C6 C 1.0218(2) 0.91706(16) 0.61774(12) 0.0315(4) Uani 1 1 d .
C1A C 1.6206(3) 1.1671(2) 0.84959(18) 0.0511(5) Uani 1 1 d .
H1A1 H 1.6865 1.2314 0.8141 0.077 Uiso 1 1 calc R
H1A2 H 1.6735 1.1056 0.8636 0.077 Uiso 1 1 calc R
H1A3 H 1.6069 1.2084 0.9094 0.077 Uiso 1 1 calc R
O2A O 1.46393(17) 1.10153(13) 0.79249(11) 0.0435(3) Uani 1 1 d .
C3A C 1.3738(2) 1.17492(17) 0.77471(13) 0.0355(4) Uani 1 1 d .
O3A O 1.41786(19) 1.28705(13) 0.80399(12) 0.0501(4) Uani 1 1 d .
C4A C 1.1721(2) 0.97810(17) 0.67418(13) 0.0333(4) Uani 1 1 d .
H4A H 1.2458 0.9344 0.6836 0.040 Uiso 1 1 calc R
C5A C 1.2131(2) 1.10381(17) 0.71650(13) 0.0338(4) Uani 1 1 d .
C6A C 1.1045(2) 1.16890(18) 0.70310(14) 0.0368(4) Uani 1 1 d .
H6A H 1.1324 1.2538 0.7316 0.044 Uiso 1 1 calc R
N7 N 0.98813(19) 0.78971(14) 0.57705(11) 0.0341(3) Uani 1 1 d .
H7 H 1.059(3) 0.756(2) 0.5931(16) 0.041 Uiso 1 1 d .
C8 C 0.8499(2) 0.71141(18) 0.52154(13) 0.0348(4) Uani 1 1 d .
O9 O 0.73190(17) 0.74092(14) 0.49628(11) 0.0446(3) Uani 1 1 d .
C10 C 0.8537(2) 0.57888(18) 0.49200(14) 0.0391(4) Uani 1 1 d .
H10A H 0.9540 0.5861 0.4662 0.047 Uiso 1 1 calc R
H10B H 0.8491 0.5307 0.5479 0.047 Uiso 1 1 calc R
N11 N 0.7155(2) 0.51320(16) 0.41926(13) 0.0413(4) Uani 1 1 d .
H11 H 0.652(3) 0.553(2) 0.4086(17) 0.050 Uiso 1 1 d .
C12 C 0.6995(2) 0.40496(17) 0.36629(13) 0.0346(4) Uani 1 1 d .
O13 O 0.79674(18) 0.34847(14) 0.38269(11) 0.0477(4) Uani 1 1 d .
C13 C 0.5592(2) 0.35475(16) 0.28390(13) 0.0305(4) Uani 1 1 d .
C14 C 0.4354(2) 0.42377(16) 0.28410(12) 0.0303(4) Uani 1 1 d .
H14A H 0.3887 0.4139 0.3441 0.036 Uiso 1 1 calc R
H14B H 0.4902 0.5156 0.2813 0.036 Uiso 1 1 calc R
C15 C 0.4714(2) 0.21085(16) 0.28820(13) 0.0329(4) Uani 1 1 d .
H15A H 0.5488 0.1654 0.2877 0.039 Uiso 1 1 calc R
H15B H 0.4243 0.1986 0.3480 0.039 Uiso 1 1 calc R
C16 C 0.6312(2) 0.37227(18) 0.18905(13) 0.0341(4) Uani 1 1 d .
H16A H 0.6865 0.4638 0.1852 0.041 Uiso 1 1 calc R
H16B H 0.7108 0.3290 0.1874 0.041 Uiso 1 1 calc R
C17 C 0.4964(2) 0.31591(17) 0.10317(13) 0.0327(4) Uani 1 1 d .
H17 H 0.5445 0.3275 0.0429 0.039 Uiso 1 1 calc R
C18 C 0.3731(2) 0.38495(17) 0.10343(13) 0.0316(4) Uani 1 1 d .
H18 H 0.4289 0.4773 0.0994 0.038 Uiso 1 1 calc R
C19 C 0.3001(2) 0.36941(16) 0.19841(12) 0.0286(3) Uani 1 1 d .
C20 C 0.4093(2) 0.17178(17) 0.10718(13) 0.0340(4) Uani 1 1 d .
H20 H 0.4878 0.1263 0.1056 0.041 Uiso 1 1 calc R
C21 C 0.3378(2) 0.15585(16) 0.20189(13) 0.0311(4) Uani 1 1 d .
H21 H 0.2821 0.0634 0.2057 0.037 Uiso 1 1 calc R
C22 C 0.1764(2) 0.43787(18) 0.20002(14) 0.0356(4) Uani 1 1 d .
H22A H 0.1301 0.4271 0.2601 0.043 Uiso 1 1 calc R
H22B H 0.2305 0.5299 0.1975 0.043 Uiso 1 1 calc R
C23 C 0.2145(2) 0.22478(16) 0.20227(12) 0.0294(3) Uani 1 1 d .
H23 H 0.1671 0.2131 0.2628 0.035 Uiso 1 1 calc R
C24 C 0.0413(2) 0.38321(19) 0.11441(15) 0.0410(4) Uani 1 1 d .
H24 H -0.0372 0.4287 0.1160 0.049 Uiso 1 1 calc R
C25 C 0.1141(3) 0.3999(2) 0.02060(15) 0.0429(5) Uani 1 1 d .
H25A H 0.0279 0.3652 -0.0345 0.051 Uiso 1 1 calc R
H25B H 0.1685 0.4913 0.0162 0.051 Uiso 1 1 calc R
C26 C 0.2356(2) 0.32994(18) 0.01774(13) 0.0372(4) Uani 1 1 d .
H26 H 0.2819 0.3416 -0.0431 0.045 Uiso 1 1 calc R
C27 C 0.2734(2) 0.11585(19) 0.02168(14) 0.0401(4) Uani 1 1 d .
H27A H 0.3192 0.1250 -0.0387 0.048 Uiso 1 1 calc R
H27B H 0.2183 0.0242 0.0252 0.048 Uiso 1 1 calc R
C28 C 0.1520(2) 0.18606(19) 0.02321(14) 0.0386(4) Uani 1 1 d .
H28 H 0.0652 0.1496 -0.0325 0.046 Uiso 1 1 calc R
C29 C 0.0772(2) 0.16960(17) 0.11668(14) 0.0350(4) Uani 1 1 d .
H29 H 0.0214 0.0772 0.1205 0.042 Uiso 1 1 calc R
C30 C -0.0444(2) 0.24000(19) 0.11997(16) 0.0418(4) Uani 1 1 d .
H30A H -0.1322 0.2043 0.0658 0.050 Uiso 1 1 calc R
H30B H -0.0913 0.2283 0.1798 0.050 Uiso 1 1 calc R

loop_
_atom_site_aniso_label
_atom_site_aniso_U_11
_atom_site_aniso_U_22
_atom_site_aniso_U_33
_atom_site_aniso_U_23
_atom_site_aniso_U_13
_atom_site_aniso_U_12
C1 0.0537(13) 0.0697(16) 0.0663(15) 0.0197(12) 0.0089(11) 0.0389(12)
O2 0.0456(9) 0.0487(9) 0.0724(11) 0.0097(8) 0.0008(8) 0.0245(7)
C3 0.0450(11) 0.0403(10) 0.0473(11) 0.0102(8) 0.0114(9) 0.0221(9)
O3 0.0681(11) 0.0477(9) 0.0916(14) -0.0066(9) -0.0008(10) 0.0347(9)
C4 0.0393(10) 0.0349(9) 0.0382(9) 0.0093(7) 0.0097(8) 0.0157(8)
C5 0.0354(9) 0.0332(9) 0.0358(9) 0.0080(7) 0.0061(7) 0.0128(7)
C6 0.0355(9) 0.0291(8) 0.0313(8) 0.0064(6) 0.0064(7) 0.0120(7)
C1A 0.0427(11) 0.0421(11) 0.0618(14) -0.0049(10) -0.0089(10) 0.0133(9)
O2A 0.0426(8) 0.0329(7) 0.0508(8) -0.0016(6) -0.0059(6) 0.0129(6)
C3A 0.0387(10) 0.0295(8) 0.0366(9) 0.0049(7) 0.0053(7) 0.0096(7)
O3A 0.0518(9) 0.0294(7) 0.0630(10) -0.0017(6) -0.0038(7) 0.0114(6)
C4A 0.0366(9) 0.0314(8) 0.0337(9) 0.0073(7) 0.0043(7) 0.0135(7)
C5A 0.0382(9) 0.0302(8) 0.0322(9) 0.0063(7) 0.0058(7) 0.0100(7)
C6A 0.0431(10) 0.0294(8) 0.0393(10) 0.0051(7) 0.0087(8) 0.0134(8)
N7 0.0335(8) 0.0312(8) 0.0381(8) 0.0022(6) -0.0008(6) 0.0141(6)
C8 0.0371(9) 0.0349(9) 0.0324(9) 0.0034(7) 0.0031(7) 0.0132(8)
O9 0.0381(7) 0.0434(8) 0.0518(8) -0.0037(6) -0.0049(6) 0.0190(6)
C10 0.0370(10) 0.0353(9) 0.0416(10) -0.0033(8) -0.0059(8) 0.0133(8)
N11 0.0363(9) 0.0374(9) 0.0474(10) -0.0065(7) -0.0074(7) 0.0159(7)
C12 0.0303(9) 0.0325(9) 0.0385(9) 0.0030(7) -0.0013(7) 0.0099(7)
O13 0.0421(8) 0.0419(8) 0.0582(9) -0.0045(6) -0.0131(7) 0.0221(6)
C13 0.0294(8) 0.0290(8) 0.0333(8) 0.0012(6) -0.0004(7) 0.0125(7)
C14 0.0322(9) 0.0271(8) 0.0322(8) 0.0024(6) 0.0013(7) 0.0122(7)
C15 0.0335(9) 0.0298(8) 0.0369(9) 0.0064(7) 0.0006(7) 0.0138(7)
C16 0.0275(8) 0.0340(9) 0.0411(10) 0.0042(7) 0.0064(7) 0.0105(7)
C17 0.0311(9) 0.0360(9) 0.0327(9) 0.0046(7) 0.0084(7) 0.0124(7)
C18 0.0329(9) 0.0298(8) 0.0335(9) 0.0083(7) 0.0054(7) 0.0114(7)
C19 0.0278(8) 0.0272(8) 0.0329(8) 0.0057(6) 0.0035(6) 0.0119(6)
C20 0.0339(9) 0.0322(9) 0.0371(9) -0.0009(7) 0.0027(7) 0.0149(7)
C21 0.0309(8) 0.0239(8) 0.0385(9) 0.0053(6) 0.0013(7) 0.0104(7)
C22 0.0356(9) 0.0342(9) 0.0423(10) 0.0064(7) 0.0050(8) 0.0186(8)
C23 0.0277(8) 0.0286(8) 0.0325(8) 0.0070(6) 0.0038(6) 0.0102(6)
C24 0.0371(10) 0.0416(10) 0.0499(11) 0.0097(8) 0.0011(8) 0.0217(8)
C25 0.0424(11) 0.0422(10) 0.0448(11) 0.0134(8) -0.0045(8) 0.0176(9)
C26 0.0406(10) 0.0403(10) 0.0315(9) 0.0095(7) 0.0021(7) 0.0150(8)
C27 0.0428(11) 0.0387(10) 0.0368(10) -0.0025(8) 0.0004(8) 0.0148(8)
C28 0.0375(10) 0.0390(10) 0.0363(9) 0.0011(8) -0.0053(8) 0.0135(8)
C29 0.0290(9) 0.0307(9) 0.0427(10) 0.0061(7) 0.0000(7) 0.0082(7)
C30 0.0308(9) 0.0441(11) 0.0508(11) 0.0094(9) 0.0001(8) 0.0145(8)

loop_
_atom_type_symbol
_atom_type_description
_atom_type_scat_dispersion_real
_atom_type_scat_dispersion_imag
_atom_type_scat_source
C C 0.0033 0.0016 'International Tables Vol C Tables 4.2.6.8 and 6.1.1.4'
H H 0.0000 0.0000 'International Tables Vol C Tables 4.2.6.8 and 6.1.1.4'
N N 0.0061 0.0033 'International Tables Vol C Tables 4.2.6.8 and 6.1.1.4'
O O 0.0106 0.0060 'International Tables Vol C Tables 4.2.6.8 and 6.1.1.4'

loop_
_geom_angle_atom_site_label_1
_geom_angle_atom_site_label_2
_geom_angle_atom_site_label_3
_geom_angle
O2 C1 H1A 109.5
O2 C1 H1B 109.5
H1A C1 H1B 109.5
O2 C1 H1C 109.5
H1A C1 H1C 109.5
H1B C1 H1C 109.5
C3 O2 C1 116.43(18)
O3 C3 O2 123.12(19)
O3 C3 C4 123.9(2)
O2 C3 C4 113.02(17)
C6A C4 C5 120.78(17)
C6A C4 C3 118.07(17)
C5 C4 C3 121.12(18)
C4 C5 C6 119.59(17)
C4 C5 H5 120.2
C6 C5 H5 120.2
C4A C6 C5 119.72(16)
C4A C6 N7 117.04(16)
C5 C6 N7 123.24(16)
O2A C1A H1A1 109.5
O2A C1A H1A2 109.5
H1A1 C1A H1A2 109.5
O2A C1A H1A3 109.5
H1A1 C1A H1A3 109.5
H1A2 C1A H1A3 109.5
C3A O2A C1A 115.06(15)
O3A C3A O2A 123.12(18)
O3A C3A C5A 123.42(18)
O2A C3A C5A 113.45(15)
C5A C4A C6 120.01(17)
C5A C4A H4A 120.0
C6 C4A H4A 120.0
C6A C5A C4A 120.29(18)
C6A C5A C3A 117.44(16)
C4A C5A C3A 122.24(17)
C4 C6A C5A 119.60(17)
C4 C6A H6A 120.2
C5A C6A H6A 120.2
C8 N7 C6 127.28(16)
C8 N7 H7 116.1(15)
C6 N7 H7 116.3(15)
O9 C8 N7 125.24(17)
O9 C8 C10 121.52(17)
N7 C8 C10 113.23(16)
N11 C10 C8 108.17(15)
N11 C10 H10A 110.1
C8 C10 H10A 110.1
N11 C10 H10B 110.1
C8 C10 H10B 110.1
H10A C10 H10B 108.4
C12 N11 C10 122.87(16)
C12 N11 H11 122.3(17)
C10 N11 H11 114.4(17)
O13 C12 N11 120.99(17)
O13 C12 C13 121.51(16)
N11 C12 C13 117.49(16)
C12 C13 C14 114.37(14)
C12 C13 C15 108.89(14)
C14 C13 C15 108.76(14)
C12 C13 C16 107.45(14)
C14 C13 C16 108.27(14)
C15 C13 C16 108.98(14)
C19 C14 C13 111.19(14)
C19 C14 H14A 109.4
C13 C14 H14A 109.4
C19 C14 H14B 109.4
C13 C14 H14B 109.4
H14A C14 H14B 108.0
C21 C15 C13 109.92(14)
C21 C15 H15A 109.7
C13 C15 H15A 109.7
C21 C15 H15B 109.7
C13 C15 H15B 109.7
H15A C15 H15B 108.2
C17 C16 C13 109.94(14)
C17 C16 H16A 109.7
C13 C16 H16A 109.7
C17 C16 H16B 109.7
C13 C16 H16B 109.7
H16A C16 H16B 108.2
C16 C17 C18 110.25(14)
C16 C17 C20 110.50(15)
C18 C17 C20 109.11(14)
C16 C17 H17 109.0
C18 C17 H17 109.0
C20 C17 H17 109.0
C17 C18 C26 111.41(15)
C17 C18 C19 109.18(14)
C26 C18 C19 109.10(14)
C17 C18 H18 109.0
C26 C18 H18 109.0
C19 C18 H18 109.0
C14 C19 C22 110.72(14)
C14 C19 C23 109.51(13)
C22 C19 C23 109.37(14)
C14 C19 C18 109.62(14)
C22 C19 C18 109.95(14)
C23 C19 C18 107.62(14)
C27 C20 C21 109.71(15)
C27 C20 C17 110.40(15)
C21 C20 C17 108.13(14)
C27 C20 H20 109.5
C21 C20 H20 109.5
C17 C20 H20 109.5
C15 C21 C23 110.34(14)
C15 C21 C20 110.59(15)
C23 C21 C20 108.76(14)
C15 C21 H21 109.0
C23 C21 H21 109.0
C20 C21 H21 109.0
C24 C22 C19 110.57(15)
C24 C22 H22A 109.5
C19 C22 H22A 109.5
C24 C22 H22B 109.5
C19 C22 H22B 109.5
H22A C22 H22B 108.1
C21 C23 C29 111.28(14)
C21 C23 C19 109.68(14)
C29 C23 C19 109.82(13)
C21 C23 H23 108.7
C29 C23 H23 108.7
C19 C23 H23 108.7
C22 C24 C30 109.10(15)
C22 C24 C25 109.41(16)
C30 C24 C25 109.08(17)
C22 C24 H24 109.7
C30 C24 H24 109.7
C25 C24 H24 109.7
C26 C25 C24 109.99(15)
C26 C25 H25A 109.7
C24 C25 H25A 109.7
C26 C25 H25B 109.7
C24 C25 H25B 109.7
H25A C25 H25B 108.2
C25 C26 C28 110.38(16)
C25 C26 C18 110.11(16)
C28 C26 C18 108.79(14)
C25 C26 H26 109.2
C28 C26 H26 109.2
C18 C26 H26 109.2
C28 C27 C20 109.89(15)
C28 C27 H27A 109.7
C20 C27 H27A 109.7
C28 C27 H27B 109.7
C20 C27 H27B 109.7
H27A C27 H27B 108.2
C27 C28 C29 109.88(15)
C27 C28 C26 110.61(16)
C29 C28 C26 108.60(15)
C27 C28 H28 109.2
C29 C28 H28 109.2
C26 C28 H28 109.2
C30 C29 C28 110.74(15)
C30 C29 C23 109.78(15)
C28 C29 C23 108.35(15)
C30 C29 H29 109.3
C28 C29 H29 109.3
C23 C29 H29 109.3
C24 C30 C29 109.64(16)
C24 C30 H30A 109.7
C29 C30 H30A 109.7
C24 C30 H30B 109.7
C29 C30 H30B 109.7
H30A C30 H30B 108.2

loop_
_geom_bond_atom_site_label_1
_geom_bond_atom_site_label_2
_geom_bond_distance
C1 O2 1.447(2)
C1 H1A 0.9700
C1 H1B 0.9700
C1 H1C 0.9700
O2 C3 1.330(3)
C3 O3 1.200(3)
C3 C4 1.493(3)
C4 C6A 1.385(3)
C4 C5 1.393(3)
C5 C6 1.398(2)
C5 H5 0.9400
C6 C4A 1.395(3)
C6 N7 1.411(2)
C1A O2A 1.447(2)
C1A H1A1 0.9700
C1A H1A2 0.9700
C1A H1A3 0.9700
O2A C3A 1.338(2)
C3A O3A 1.202(2)
C3A C5A 1.488(3)
C4A C5A 1.392(2)
C4A H4A 0.9400
C5A C6A 1.391(3)
C6A H6A 0.9400
N7 C8 1.358(2)
N7 H7 0.86(2)
C8 O9 1.221(2)
C8 C10 1.517(3)
C10 N11 1.447(2)
C10 H10A 0.9800
C10 H10B 0.9800
N11 C12 1.328(2)
N11 H11 0.84(3)
C12 O13 1.237(2)
C12 C13 1.523(2)
C13 C14 1.536(2)
C13 C15 1.538(2)
C13 C16 1.542(3)
C14 C19 1.531(2)
C14 H14A 0.9800
C14 H14B 0.9800
C15 C21 1.528(2)
C15 H15A 0.9800
C15 H15B 0.9800
C16 C17 1.531(2)
C16 H16A 0.9800
C16 H16B 0.9800
C17 C18 1.533(2)
C17 C20 1.539(3)
C17 H17 0.9900
C18 C26 1.542(2)
C18 C19 1.547(2)
C18 H18 0.9900
C19 C22 1.532(2)
C19 C23 1.541(2)
C20 C27 1.533(2)
C20 C21 1.537(3)
C20 H20 0.9900
C21 C23 1.532(2)
C21 H21 0.9900
C22 C24 1.529(3)
C22 H22A 0.9800
C22 H22B 0.9800
C23 C29 1.540(2)
C23 H23 0.9900
C24 C30 1.532(3)
C24 C25 1.532(3)
C24 H24 0.9900
C25 C26 1.528(3)
C25 H25A 0.9800
C25 H25B 0.9800
C26 C28 1.535(3)
C26 H26 0.9900
C27 C28 1.529(3)
C27 H27A 0.9800
C27 H27B 0.9800
C28 C29 1.535(3)
C28 H28 0.9900
C29 C30 1.534(3)
C29 H29 0.9900
C30 H30A 0.9800
C30 H30B 0.9800

loop_
_geom_torsion_atom_site_label_1
_geom_torsion_atom_site_label_2
_geom_torsion_atom_site_label_3
_geom_torsion_atom_site_label_4
_geom_torsion
C1 O2 C3 O3 1.6(3)
C1 O2 C3 C4 -178.34(18)
O3 C3 C4 C6A 4.1(3)
O2 C3 C4 C6A -176.01(18)
O3 C3 C4 C5 -173.9(2)
O2 C3 C4 C5 6.0(3)
C6A C4 C5 C6 1.0(3)
C3 C4 C5 C6 178.89(17)
C4 C5 C6 C4A -0.6(3)
C4 C5 C6 N7 179.40(17)
C1A O2A C3A O3A -0.4(3)
C1A O2A C3A C5A -179.54(17)
C5 C6 C4A C5A 0.0(3)
N7 C6 C4A C5A 180.00(16)
C6 C4A C5A C6A 0.2(3)
C6 C4A C5A C3A -177.96(16)
O3A C3A C5A C6A -5.8(3)
O2A C3A C5A C6A 173.36(17)
O3A C3A C5A C4A 172.45(19)
O2A C3A C5A C4A -8.4(3)
C5 C4 C6A C5A -0.7(3)
C3 C4 C6A C5A -178.67(17)
C4A C5A C6A C4 0.1(3)
C3A C5A C6A C4 178.37(17)
C4A C6 N7 C8 178.76(17)
C5 C6 N7 C8 -1.3(3)
C6 N7 C8 O9 1.5(3)
C6 N7 C8 C10 -178.56(17)
O9 C8 C10 N11 10.7(3)
N7 C8 C10 N11 -169.26(17)
C8 C10 N11 C12 167.52(19)
C10 N11 C12 O13 6.5(3)
C10 N11 C12 C13 -172.50(18)
O13 C12 C13 C14 170.52(18)
N11 C12 C13 C14 -10.5(2)
O13 C12 C13 C15 48.6(2)
N11 C12 C13 C15 -132.40(18)
O13 C12 C13 C16 -69.3(2)
N11 C12 C13 C16 109.69(19)
C12 C13 C14 C19 179.07(14)
C15 C13 C14 C19 -58.98(18)
C16 C13 C14 C19 59.31(18)
C12 C13 C15 C21 -175.80(15)
C14 C13 C15 C21 58.98(19)
C16 C13 C15 C21 -58.87(18)
C12 C13 C16 C17 176.58(14)
C14 C13 C16 C17 -59.42(18)
C15 C13 C16 C17 58.74(18)
C13 C16 C17 C18 60.70(18)
C13 C16 C17 C20 -59.99(18)
C16 C17 C18 C26 -179.88(14)
C20 C17 C18 C26 -58.36(19)
C16 C17 C18 C19 -59.31(18)
C20 C17 C18 C19 62.21(18)
C13 C14 C19 C22 179.34(14)
C13 C14 C19 C23 58.67(18)
C13 C14 C19 C18 -59.19(18)
C17 C18 C19 C14 58.06(17)
C26 C18 C19 C14 -179.97(13)
C17 C18 C19 C22 180.00(14)
C26 C18 C19 C22 -58.04(18)
C17 C18 C19 C23 -60.96(17)
C26 C18 C19 C23 61.00(17)
C16 C17 C20 C27 179.46(15)
C18 C17 C20 C27 58.09(19)
C16 C17 C20 C21 59.42(18)
C18 C17 C20 C21 -61.95(18)
C13 C15 C21 C23 -60.02(19)
C13 C15 C21 C20 60.36(18)
C27 C20 C21 C15 179.91(14)
C17 C20 C21 C15 -59.63(17)
C27 C20 C21 C23 -58.78(18)
C17 C20 C21 C23 61.69(17)
C14 C19 C22 C24 -179.92(15)
C23 C19 C22 C24 -59.16(19)
C18 C19 C22 C24 58.80(19)
C15 C21 C23 C29 -179.18(14)
C20 C21 C23 C29 59.36(18)
C15 C21 C23 C19 59.11(18)
C20 C21 C23 C19 -62.36(17)
C14 C19 C23 C21 -57.84(18)
C22 C19 C23 C21 -179.33(14)
C18 C19 C23 C21 61.25(17)
C14 C19 C23 C29 179.57(14)
C22 C19 C23 C29 58.08(19)
C18 C19 C23 C29 -61.33(17)
C19 C22 C24 C30 60.2(2)
C19 C22 C24 C25 -59.1(2)
C22 C24 C25 C26 59.5(2)
C30 C24 C25 C26 -59.8(2)
C24 C25 C26 C28 60.1(2)
C24 C25 C26 C18 -60.0(2)
C17 C18 C26 C25 179.48(15)
C19 C18 C26 C25 58.88(19)
C17 C18 C26 C28 58.4(2)
C19 C18 C26 C28 -62.21(19)
C21 C20 C27 C28 60.1(2)
C17 C20 C27 C28 -59.0(2)
C20 C27 C28 C29 -60.5(2)
C20 C27 C28 C26 59.4(2)
C25 C26 C28 C27 -179.28(15)
C18 C26 C28 C27 -58.4(2)
C25 C26 C28 C29 -58.62(19)
C18 C26 C28 C29 62.29(19)
C27 C28 C29 C30 179.68(15)
C26 C28 C29 C30 58.57(19)
C27 C28 C29 C23 59.23(19)
C26 C28 C29 C23 -61.88(18)
C21 C23 C29 C30 179.49(15)
C19 C23 C29 C30 -58.87(19)
C21 C23 C29 C28 -59.45(18)
C19 C23 C29 C28 62.18(18)
C22 C24 C30 C29 -60.2(2)
C25 C24 C30 C29 59.3(2)
C28 C29 C30 C24 -59.7(2)
C23 C29 C30 C24 59.9(2)
